data_7212613
loop_
_publ_author_name
'Akhbari, Kamran'
'Morsali, Ali'

_publ_section_title
;
 Silver nanofibers from the nanorods of one-dimensional organometallic
 coordination polymers
;
_journal_issue 11
_journal_name_full CrystEngComm
_journal_page_first 3394
_journal_paper_doi 10.1039/c002740e
_journal_volume 12
_journal_year 2010
_chemical_formula_sum 'C40 H30 Ag2 O4'
_chemical_formula_weight 790.38
_chemical_name_systematic
;
?
;
_space_group_IT_number 2
_symmetry_space_group_name_Hall '-P 1'
_symmetry_space_group_name_H-M 'P -1'
_atom_sites_solution_hydrogens geom
_atom_sites_solution_primary direct
_atom_sites_solution_secondary difmap
_audit_creation_method SHELXL-97
_cell_angle_alpha 65.513(4)
_cell_angle_beta 83.514(5)
_cell_angle_gamma 74.337(4)
_cell_formula_units_Z 2
_cell_length_a 8.7099(5)
_cell_length_b 14.3387(8)
_cell_length_c 14.4473(8)
_cell_measurement_temperature 293(2)
_cell_volume 1581.04(16)
_computing_structure_refinement 'SHELXL-97 (Sheldrick, 1997)'
_diffrn_ambient_temperature 293(2)
_diffrn_measured_fraction_theta_full 0.998
_diffrn_measured_fraction_theta_max 0.998
_diffrn_radiation_monochromator graphite
_diffrn_radiation_source 'fine-focus sealed tube'
_diffrn_radiation_type MoK\a
_diffrn_radiation_wavelength 0.71073
_diffrn_reflns_av_R_equivalents 0.0312
_diffrn_reflns_av_sigmaI/netI 0.0264
_diffrn_reflns_limit_h_max 10
_diffrn_reflns_limit_h_min -10
_diffrn_reflns_limit_k_max 17
_diffrn_reflns_limit_k_min -17
_diffrn_reflns_limit_l_max 18
_diffrn_reflns_limit_l_min -18
_diffrn_reflns_number 18369
_diffrn_reflns_theta_full 26.50
_diffrn_reflns_theta_max 26.50
_diffrn_reflns_theta_min 1.61
_exptl_absorpt_coefficient_mu 1.281
_exptl_crystal_density_diffrn 1.660
_exptl_crystal_density_method 'not measured'
_exptl_crystal_F_000 792
_refine_diff_density_max 2.739
_refine_diff_density_min -1.819
_refine_diff_density_rms 0.082
_refine_ls_extinction_method none
_refine_ls_goodness_of_fit_ref 1.035
_refine_ls_hydrogen_treatment mixed
_refine_ls_matrix_type full
_refine_ls_number_parameters 415
_refine_ls_number_reflns 6526
_refine_ls_number_restraints 0
_refine_ls_restrained_S_all 1.035
_refine_ls_R_factor_all 0.0466
_refine_ls_R_factor_gt 0.0404
_refine_ls_shift/su_max 0.001
_refine_ls_shift/su_mean 0.000
_refine_ls_structure_factor_coef Fsqd
_refine_ls_weighting_details 'calc w=1/[\s^2^(Fo^2^)+(0.0434P)^2^+2.9899P] where P=(Fo^2^+2Fc^2^)/3'
_refine_ls_weighting_scheme calc
_refine_ls_wR_factor_gt 0.1003
_refine_ls_wR_factor_ref 0.1036
_reflns_number_gt 5815
_reflns_number_total 6526
_reflns_threshold_expression >2sigma(I)
_cod_data_source_file c002740e.txt
_cod_data_source_block morsali7
_cod_original_cell_volume 1581.04(15)
_cod_database_code 7212613

loop_
_symmetry_equiv_pos_as_xyz
'x, y, z'
'-x, -y, -z'

loop_
_atom_site_label
_atom_site_type_symbol
_atom_site_fract_x
_atom_site_fract_y
_atom_site_fract_z
_atom_site_U_iso_or_equiv
_atom_site_adp_type
_atom_site_occupancy
_atom_site_symmetry_multiplicity
_atom_site_calc_flag
_atom_site_refinement_flags
C1 C 0.8206(4) 0.4559(3) 0.8526(3) 0.0349(7) Uani 1 1 d .
C2 C 0.9028(5) 0.5338(3) 0.8140(3) 0.0526(10) Uani 1 1 d .
H2 H 0.9683 0.5385 0.7576 0.063 Uiso 1 1 calc R
C3 C 0.8899(7) 0.6057(4) 0.8578(5) 0.0746(14) Uani 1 1 d .
H3 H 0.9454 0.6582 0.8298 0.090 Uiso 1 1 calc R
C4 C 0.7960(6) 0.5997(4) 0.9418(4) 0.0707(14) Uani 1 1 d .
H4 H 0.7868 0.6481 0.9707 0.085 Uiso 1 1 calc R
C5 C 0.7163(5) 0.5218(4) 0.9824(4) 0.0620(12) Uani 1 1 d .
H5 H 0.6543 0.5163 1.0404 0.074 Uiso 1 1 calc R
C6 C 0.7263(5) 0.4512(3) 0.9389(3) 0.0456(8) Uani 1 1 d .
H6 H 0.6695 0.3995 0.9673 0.055 Uiso 1 1 calc R
C7 C 0.9549(4) 0.2703(3) 0.8639(3) 0.0343(7) Uani 1 1 d .
C8 C 1.0021(4) 0.2410(3) 0.9622(3) 0.0464(9) Uani 1 1 d .
H8 H 0.9624 0.2866 0.9948 0.056 Uiso 1 1 calc R
C9 C 1.1076(5) 0.1449(4) 1.0129(3) 0.0627(12) Uani 1 1 d .
H9 H 1.1384 0.1266 1.0790 0.075 Uiso 1 1 calc R
C10 C 1.1667(6) 0.0768(4) 0.9666(4) 0.0668(13) Uani 1 1 d .
H10 H 1.2379 0.0123 1.0010 0.080 Uiso 1 1 calc R
C11 C 1.1209(6) 0.1037(4) 0.8690(4) 0.0637(12) Uani 1 1 d .
H11 H 1.1600 0.0571 0.8374 0.076 Uiso 1 1 calc R
C12 C 1.0168(5) 0.2001(3) 0.8179(3) 0.0470(9) Uani 1 1 d .
H12 H 0.9876 0.2183 0.7515 0.056 Uiso 1 1 calc R
C13 C 0.6647(4) 0.3513(3) 0.8160(2) 0.0314(6) Uani 1 1 d .
C14 C 0.6408(4) 0.2501(3) 0.8576(3) 0.0481(9) Uani 1 1 d .
H14 H 0.7277 0.1922 0.8819 0.058 Uiso 1 1 calc R
C15 C 0.4885(5) 0.2336(4) 0.8637(4) 0.0637(12) Uani 1 1 d .
H15 H 0.4755 0.1650 0.8918 0.076 Uiso 1 1 calc R
C16 C 0.3587(5) 0.3168(4) 0.8289(4) 0.0615(12) Uani 1 1 d .
H16 H 0.2580 0.3051 0.8316 0.074 Uiso 1 1 calc R
C17 C 0.3784(4) 0.4183(4) 0.7898(3) 0.0475(9) Uani 1 1 d .
H17 H 0.2900 0.4755 0.7675 0.057 Uiso 1 1 calc R
C18 C 0.5303(4) 0.4359(3) 0.7833(3) 0.0370(7) Uani 1 1 d .
H18 H 0.5420 0.5048 0.7569 0.044 Uiso 1 1 calc R
C19 C 0.8304(3) 0.3735(2) 0.8075(2) 0.0295(6) Uani 1 1 d .
C20 C 0.8828(4) 0.4203(3) 0.6934(2) 0.0323(6) Uani 1 1 d .
C21 C 0.0467(4) 0.7976(3) 0.4806(3) 0.0351(7) Uani 1 1 d .
C22 C -0.0275(4) 0.7183(3) 0.5421(4) 0.0551(11) Uani 1 1 d .
H22 H 0.0276 0.6611 0.5969 0.066 Uiso 1 1 calc R
C23 C -0.1828(5) 0.7229(4) 0.5230(5) 0.0680(14) Uani 1 1 d .
H23 H -0.2297 0.6684 0.5642 0.082 Uiso 1 1 calc R
C24 C -0.2675(5) 0.8074(4) 0.4438(4) 0.0643(13) Uani 1 1 d .
H24 H -0.3702 0.8095 0.4296 0.077 Uiso 1 1 calc R
C25 C -0.1988(5) 0.8882(4) 0.3861(4) 0.0593(11) Uani 1 1 d .
H25 H -0.2569 0.9474 0.3342 0.071 Uiso 1 1 calc R
C26 C -0.0426(4) 0.8832(3) 0.4042(3) 0.0460(9) Uani 1 1 d .
H26 H 0.0022 0.9390 0.3636 0.055 Uiso 1 1 calc R
C27 C 0.2791(4) 0.8856(2) 0.4221(3) 0.0344(7) Uani 1 1 d .
C28 C 0.3020(4) 0.8968(3) 0.3211(3) 0.0433(8) Uani 1 1 d .
H28 H 0.2827 0.8463 0.3022 0.052 Uiso 1 1 calc R
C29 C 0.3530(5) 0.9819(3) 0.2490(3) 0.0547(10) Uani 1 1 d .
H29 H 0.3689 0.9875 0.1823 0.066 Uiso 1 1 calc R
C30 C 0.3805(5) 1.0586(3) 0.2744(4) 0.0604(11) Uani 1 1 d .
H30 H 0.4151 1.1157 0.2255 0.073 Uiso 1 1 calc R
C31 C 0.3564(5) 1.0496(3) 0.3726(4) 0.0563(10) Uani 1 1 d .
H31 H 0.3735 1.1014 0.3904 0.068 Uiso 1 1 calc R
C32 C 0.3067(4) 0.9640(3) 0.4459(3) 0.0429(8) Uani 1 1 d .
H32 H 0.2917 0.9590 0.5124 0.051 Uiso 1 1 calc R
C33 C 0.2368(4) 0.7851(2) 0.6092(3) 0.0364(7) Uani 1 1 d .
C34 C 0.1097(5) 0.8300(3) 0.6569(3) 0.0500(9) Uani 1 1 d .
H34 H 0.0105 0.8612 0.6255 0.060 Uiso 1 1 calc R
C35 C 0.1302(7) 0.8284(4) 0.7519(4) 0.0662(13) Uani 1 1 d .
H35 H 0.0444 0.8590 0.7830 0.079 Uiso 1 1 calc R
C36 C 0.2747(8) 0.7824(4) 0.7999(4) 0.0710(14) Uani 1 1 d .
H36 H 0.2869 0.7809 0.8636 0.085 Uiso 1 1 calc R
C37 C 0.4021(7) 0.7381(4) 0.7528(4) 0.0644(12) Uani 1 1 d .
H37 H 0.5010 0.7070 0.7848 0.077 Uiso 1 1 calc R
C38 C 0.3833(5) 0.7401(3) 0.6583(3) 0.0483(9) Uani 1 1 d .
H38 H 0.4703 0.7107 0.6269 0.058 Uiso 1 1 calc R
C39 C 0.2213(4) 0.7910(2) 0.5022(3) 0.0315(6) Uani 1 1 d .
C40 C 0.3272(4) 0.6845(2) 0.5004(3) 0.0324(7) Uani 1 1 d .
O1 O 0.7806(3) 0.4567(2) 0.62590(18) 0.0459(6) Uani 1 1 d .
O2 O 1.0271(3) 0.4194(2) 0.67884(19) 0.0474(6) Uani 1 1 d .
O3 O 0.7015(3) 0.39877(17) 0.4325(2) 0.0413(6) Uani 1 1 d .
O4 O 0.4350(3) 0.6878(2) 0.4356(2) 0.0526(7) Uani 1 1 d .
Ag1 Ag 0.85143(4) 0.51532(4) 0.46422(2) 0.07377(15) Uani 1 1 d .
Ag2 Ag 0.51493(3) 0.55314(2) 0.39263(2) 0.04074(9) Uani 1 1 d .

loop_
_atom_site_aniso_label
_atom_site_aniso_U_11
_atom_site_aniso_U_22
_atom_site_aniso_U_33
_atom_site_aniso_U_23
_atom_site_aniso_U_13
_atom_site_aniso_U_12
C1 0.0335(16) 0.0413(17) 0.0286(16) -0.0109(14) -0.0040(13) -0.0109(13)
C2 0.060(2) 0.057(2) 0.051(2) -0.0240(19) 0.0096(19) -0.031(2)
C3 0.093(4) 0.069(3) 0.085(4) -0.039(3) 0.005(3) -0.045(3)
C4 0.078(3) 0.076(3) 0.082(4) -0.054(3) -0.006(3) -0.018(3)
C5 0.058(3) 0.090(3) 0.056(3) -0.048(3) 0.003(2) -0.017(2)
C6 0.046(2) 0.060(2) 0.038(2) -0.0246(18) 0.0060(16) -0.0194(17)
C7 0.0253(14) 0.0414(17) 0.0313(17) -0.0084(14) 0.0023(12) -0.0115(12)
C8 0.0380(18) 0.057(2) 0.0321(18) -0.0105(16) -0.0012(14) -0.0049(16)
C9 0.052(2) 0.070(3) 0.038(2) -0.004(2) -0.0082(18) 0.004(2)
C10 0.054(2) 0.053(2) 0.062(3) -0.002(2) -0.004(2) 0.004(2)
C11 0.063(3) 0.050(2) 0.068(3) -0.022(2) -0.001(2) 0.001(2)
C12 0.046(2) 0.047(2) 0.046(2) -0.0171(17) -0.0047(16) -0.0073(16)
C13 0.0280(14) 0.0438(17) 0.0230(15) -0.0118(13) 0.0013(11) -0.0128(13)
C14 0.0368(18) 0.047(2) 0.052(2) -0.0070(17) -0.0011(16) -0.0169(15)
C15 0.048(2) 0.065(3) 0.074(3) -0.012(2) 0.001(2) -0.034(2)
C16 0.0328(19) 0.095(3) 0.056(3) -0.023(2) 0.0048(17) -0.028(2)
C17 0.0287(16) 0.075(3) 0.037(2) -0.0245(19) 0.0004(14) -0.0073(17)
C18 0.0326(16) 0.0462(18) 0.0297(17) -0.0144(14) 0.0003(13) -0.0074(14)
C19 0.0262(14) 0.0384(16) 0.0217(14) -0.0078(12) 0.0022(11) -0.0127(12)
C20 0.0320(15) 0.0402(16) 0.0250(15) -0.0099(13) 0.0017(12) -0.0151(13)
C21 0.0284(15) 0.0333(16) 0.0454(19) -0.0202(14) 0.0016(13) -0.0038(12)
C22 0.0343(18) 0.0369(19) 0.081(3) -0.0149(19) 0.0061(19) -0.0041(15)
C23 0.037(2) 0.050(2) 0.119(4) -0.036(3) 0.016(2) -0.0165(18)
C24 0.0307(19) 0.084(3) 0.097(4) -0.057(3) 0.001(2) -0.011(2)
C25 0.0352(19) 0.077(3) 0.061(3) -0.030(2) -0.0099(18) 0.0000(19)
C26 0.0351(18) 0.048(2) 0.050(2) -0.0168(17) -0.0037(16) -0.0056(15)
C27 0.0265(14) 0.0317(15) 0.0407(18) -0.0133(14) -0.0020(13) -0.0015(12)
C28 0.0458(19) 0.0429(19) 0.039(2) -0.0150(16) -0.0045(15) -0.0086(15)
C29 0.056(2) 0.055(2) 0.040(2) -0.0072(18) -0.0023(18) -0.0115(19)
C30 0.059(3) 0.048(2) 0.061(3) -0.005(2) 0.004(2) -0.0211(19)
C31 0.060(2) 0.040(2) 0.070(3) -0.019(2) 0.004(2) -0.0200(18)
C32 0.0434(19) 0.0359(17) 0.052(2) -0.0206(16) 0.0026(16) -0.0098(14)
C33 0.0441(18) 0.0283(15) 0.0366(18) -0.0131(13) 0.0022(14) -0.0094(13)
C34 0.054(2) 0.046(2) 0.047(2) -0.0205(18) 0.0095(18) -0.0071(17)
C35 0.090(4) 0.063(3) 0.050(3) -0.031(2) 0.026(3) -0.024(3)
C36 0.123(5) 0.063(3) 0.037(2) -0.021(2) 0.007(3) -0.041(3)
C37 0.085(3) 0.056(2) 0.054(3) -0.017(2) -0.019(2) -0.021(2)
C38 0.052(2) 0.045(2) 0.048(2) -0.0201(18) -0.0070(17) -0.0084(17)
C39 0.0278(14) 0.0270(14) 0.0380(17) -0.0144(13) -0.0009(12) -0.0016(11)
C40 0.0283(14) 0.0283(15) 0.0397(18) -0.0157(13) -0.0033(13) -0.0011(11)
O1 0.0394(13) 0.0722(17) 0.0240(12) -0.0102(12) 0.0012(10) -0.0258(12)
O2 0.0329(12) 0.0726(18) 0.0298(13) -0.0094(12) 0.0073(10) -0.0233(12)
O3 0.0376(12) 0.0265(11) 0.0494(15) -0.0117(10) 0.0013(11) 0.0020(9)
O4 0.0525(15) 0.0379(13) 0.0674(19) -0.0288(13) 0.0228(14) -0.0081(11)
Ag1 0.0568(2) 0.1345(4) 0.02939(18) -0.0161(2) 0.00878(14) -0.0536(2)
Ag2 0.04544(16) 0.03554(14) 0.03505(15) -0.01608(11) 0.00197(11) 0.00205(10)

loop_
_atom_type_symbol
_atom_type_description
_atom_type_scat_dispersion_real
_atom_type_scat_dispersion_imag
_atom_type_scat_source
C C 0.0033 0.0016 'International Tables Vol C Tables 4.2.6.8 and 6.1.1.4'
H H 0.0000 0.0000 'International Tables Vol C Tables 4.2.6.8 and 6.1.1.4'
O O 0.0106 0.0060 'International Tables Vol C Tables 4.2.6.8 and 6.1.1.4'
Ag Ag -0.8971 1.1015 'International Tables Vol C Tables 4.2.6.8 and 6.1.1.4'

loop_
_geom_angle_atom_site_label_1
_geom_angle_atom_site_label_2
_geom_angle_atom_site_label_3
_geom_angle
_geom_angle_site_symmetry_1
_geom_angle_site_symmetry_3
C2 C1 C6 116.9(3) . .
C2 C1 C19 123.7(3) . .
C6 C1 C19 119.4(3) . .
C1 C2 C3 121.4(4) . .
C1 C2 H2 119.3 . .
C3 C2 H2 119.3 . .
C4 C3 C2 120.5(5) . .
C4 C3 H3 119.7 . .
C2 C3 H3 119.7 . .
C5 C4 C3 119.1(4) . .
C5 C4 H4 120.5 . .
C3 C4 H4 120.5 . .
C4 C5 C6 120.9(4) . .
C4 C5 H5 119.6 . .
C6 C5 H5 119.6 . .
C5 C6 C1 121.3(4) . .
C5 C6 H6 119.4 . .
C1 C6 H6 119.4 . .
C8 C7 C12 117.8(3) . .
C8 C7 C19 122.3(3) . .
C12 C7 C19 119.8(3) . .
C7 C8 C9 121.0(4) . .
C7 C8 H8 119.5 . .
C9 C8 H8 119.5 . .
C10 C9 C8 120.4(4) . .
C10 C9 H9 119.8 . .
C8 C9 H9 119.8 . .
C9 C10 C11 119.8(4) . .
C9 C10 H10 120.1 . .
C11 C10 H10 120.1 . .
C10 C11 C12 119.9(4) . .
C10 C11 H11 120.1 . .
C12 C11 H11 120.1 . .
C11 C12 C7 121.2(4) . .
C11 C12 H12 119.4 . .
C7 C12 H12 119.4 . .
C14 C13 C18 117.5(3) . .
C14 C13 C19 123.1(3) . .
C18 C13 C19 119.5(3) . .
C13 C14 C15 121.1(4) . .
C13 C14 H14 119.4 . .
C15 C14 H14 119.4 . .
C16 C15 C14 120.9(4) . .
C16 C15 H15 119.6 . .
C14 C15 H15 119.6 . .
C15 C16 C17 119.2(4) . .
C15 C16 H16 120.4 . .
C17 C16 H16 120.4 . .
C16 C17 C18 120.5(4) . .
C16 C17 Ag2 103.5(3) . 2_666
C18 C17 Ag2 72.5(2) . 2_666
C16 C17 H17 119.8 . .
C18 C17 H17 119.8 . .
Ag2 C17 H17 93.9 2_666 .
C13 C18 C17 120.8(3) . .
C13 C18 Ag2 101.7(2) . 2_666
C17 C18 Ag2 76.0(2) . 2_666
C13 C18 H18 119.6 . .
C17 C18 H18 119.6 . .
Ag2 C18 H18 92.3 2_666 .
C7 C19 C13 110.0(3) . .
C7 C19 C1 111.2(3) . .
C13 C19 C1 108.5(2) . .
C7 C19 C20 108.1(2) . .
C13 C19 C20 110.6(2) . .
C1 C19 C20 108.4(3) . .
O1 C20 O2 125.4(3) . .
O1 C20 C19 119.0(3) . .
O2 C20 C19 115.6(3) . .
C26 C21 C22 117.2(3) . .
C26 C21 C39 122.1(3) . .
C22 C21 C39 120.6(3) . .
C23 C22 C21 121.1(4) . .
C23 C22 H22 119.4 . .
C21 C22 H22 119.4 . .
C24 C23 C22 120.5(4) . .
C24 C23 H23 119.8 . .
C22 C23 H23 119.8 . .
C25 C24 C23 119.0(4) . .
C25 C24 H24 120.5 . .
C23 C24 H24 120.5 . .
C24 C25 C26 120.7(4) . .
C24 C25 H25 119.7 . .
C26 C25 H25 119.7 . .
C21 C26 C25 121.4(4) . .
C21 C26 H26 119.3 . .
C25 C26 H26 119.3 . .
C32 C27 C28 117.4(3) . .
C32 C27 C39 122.0(3) . .
C28 C27 C39 120.6(3) . .
C29 C28 C27 120.7(4) . .
C29 C28 H28 119.6 . .
C27 C28 H28 119.6 . .
C30 C29 C28 120.9(4) . .
C30 C29 H29 119.5 . .
C28 C29 H29 119.5 . .
C31 C30 C29 119.0(4) . .
C31 C30 H30 120.5 . .
C29 C30 H30 120.5 . .
C30 C31 C32 120.6(4) . .
C30 C31 H31 119.7 . .
C32 C31 H31 119.7 . .
C31 C32 C27 121.4(4) . .
C31 C32 H32 119.3 . .
C27 C32 H32 119.3 . .
C34 C33 C38 118.2(4) . .
C34 C33 C39 121.6(3) . .
C38 C33 C39 120.0(3) . .
C33 C34 C35 120.2(4) . .
C33 C34 H34 119.9 . .
C35 C34 H34 119.9 . .
C36 C35 C34 120.9(4) . .
C36 C35 H35 119.5 . .
C34 C35 H35 119.5 . .
C35 C36 C37 119.3(4) . .
C35 C36 H36 120.3 . .
C37 C36 H36 120.3 . .
C36 C37 C38 120.2(5) . .
C36 C37 H37 119.9 . .
C38 C37 H37 119.9 . .
C37 C38 C33 121.2(4) . .
C37 C38 H38 119.4 . .
C33 C38 H38 119.4 . .
C33 C39 C27 110.3(3) . .
C33 C39 C21 111.0(3) . .
C27 C39 C21 111.0(3) . .
C33 C39 C40 106.5(3) . .
C27 C39 C40 110.7(3) . .
C21 C39 C40 107.2(2) . .
O4 C40 O3 124.9(3) . 2_666
O4 C40 C39 118.7(3) . .
O3 C40 C39 116.4(3) 2_666 .
C20 O1 Ag1 120.1(2) . .
C20 O2 Ag1 128.3(2) . 2_766
C40 O3 Ag2 119.8(2) 2_666 .
C40 O3 Ag1 124.6(2) 2_666 .
Ag2 O3 Ag1 77.96(7) . .
C40 O4 Ag2 117.7(2) . .
O2 Ag1 O1 164.58(10) 2_766 .
O2 Ag1 O3 103.43(10) 2_766 .
O1 Ag1 O3 90.57(9) . .
O2 Ag1 Ag1 80.21(7) 2_766 2_766
O1 Ag1 Ag1 85.30(7) . 2_766
O3 Ag1 Ag1 135.34(6) . 2_766
O2 Ag1 Ag2 101.73(7) 2_766 .
O1 Ag1 Ag2 92.59(6) . .
O3 Ag1 Ag2 46.27(5) . .
Ag1 Ag1 Ag2 177.28(2) 2_766 .
O4 Ag2 O3 140.97(11) . .
O4 Ag2 C18 123.30(12) . 2_666
O3 Ag2 C18 92.68(10) . 2_666
O4 Ag2 C17 119.81(13) . 2_666
O3 Ag2 C17 82.10(11) . 2_666
C18 Ag2 C17 31.54(11) 2_666 2_666
O4 Ag2 Ag2 79.41(8) . 2_666
O3 Ag2 Ag2 75.90(7) . 2_666
C18 Ag2 Ag2 147.44(9) 2_666 2_666
C17 Ag2 Ag2 157.98(10) 2_666 2_666
O4 Ag2 Ag1 90.03(8) . .
O3 Ag2 Ag1 55.77(7) . .
C18 Ag2 Ag1 120.39(7) 2_666 .
C17 Ag2 Ag1 90.23(8) 2_666 .
Ag2 Ag2 Ag1 78.387(14) 2_666 .

loop_
_geom_bond_atom_site_label_1
_geom_bond_atom_site_label_2
_geom_bond_distance
_geom_bond_site_symmetry_2
C1 C2 1.378(5) .
C1 C6 1.400(5) .
C1 C19 1.548(5) .
C2 C3 1.391(6) .
C2 H2 0.9300 .
C3 C4 1.370(8) .
C3 H3 0.9300 .
C4 C5 1.363(7) .
C4 H4 0.9300 .
C5 C6 1.377(6) .
C5 H5 0.9300 .
C6 H6 0.9300 .
C7 C8 1.382(5) .
C7 C12 1.387(5) .
C7 C19 1.538(4) .
C8 C9 1.382(5) .
C8 H8 0.9300 .
C9 C10 1.362(7) .
C9 H9 0.9300 .
C10 C11 1.375(7) .
C10 H10 0.9300 .
C11 C12 1.380(6) .
C11 H11 0.9300 .
C12 H12 0.9300 .
C13 C14 1.387(5) .
C13 C18 1.395(5) .
C13 C19 1.541(4) .
C14 C15 1.396(5) .
C14 H14 0.9300 .
C15 C16 1.362(7) .
C15 H15 0.9300 .
C16 C17 1.379(7) .
C16 H16 0.9300 .
C17 C18 1.399(5) .
C17 Ag2 2.595(4) 2_666
C17 H17 0.9300 .
C18 Ag2 2.550(3) 2_666
C18 H18 0.9300 .
C19 C20 1.566(4) .
C20 O1 1.241(4) .
C20 O2 1.248(4) .
C21 C26 1.373(5) .
C21 C22 1.389(5) .
C21 C39 1.557(4) .
C22 C23 1.389(6) .
C22 H22 0.9300 .
C23 C24 1.371(7) .
C23 H23 0.9300 .
C24 C25 1.363(7) .
C24 H24 0.9300 .
C25 C26 1.391(5) .
C25 H25 0.9300 .
C26 H26 0.9300 .
C27 C32 1.387(5) .
C27 C28 1.398(5) .
C27 C39 1.539(5) .
C28 C29 1.381(6) .
C28 H28 0.9300 .
C29 C30 1.379(7) .
C29 H29 0.9300 .
C30 C31 1.367(7) .
C30 H30 0.9300 .
C31 C32 1.386(6) .
C31 H31 0.9300 .
C32 H32 0.9300 .
C33 C34 1.387(5) .
C33 C38 1.388(5) .
C33 C39 1.533(5) .
C34 C35 1.393(6) .
C34 H34 0.9300 .
C35 C36 1.367(8) .
C35 H35 0.9300 .
C36 C37 1.380(8) .
C36 H36 0.9300 .
C37 C38 1.382(6) .
C37 H37 0.9300 .
C38 H38 0.9300 .
C39 C40 1.565(4) .
C40 O4 1.245(4) .
C40 O3 1.255(4) 2_666
O1 Ag1 2.207(2) .
O2 Ag1 2.169(2) 2_766
O3 C40 1.255(4) 2_666
O3 Ag2 2.255(2) .
O3 Ag1 2.580(3) .
O4 Ag2 2.184(2) .
Ag1 O2 2.169(2) 2_766
Ag1 Ag1 2.7521(7) 2_766
Ag1 Ag2 3.0522(5) .
Ag2 C18 2.550(3) 2_666
Ag2 C17 2.595(4) 2_666
Ag2 Ag2 2.8509(6) 2_666

loop_
_geom_torsion_atom_site_label_1
_geom_torsion_atom_site_label_2
_geom_torsion_atom_site_label_3
_geom_torsion_atom_site_label_4
_geom_torsion
_geom_torsion_site_symmetry_1
_geom_torsion_site_symmetry_4
C6 C1 C2 C3 -1.3(6) . .
C19 C1 C2 C3 -179.8(4) . .
C1 C2 C3 C4 0.9(8) . .
C2 C3 C4 C5 0.5(9) . .
C3 C4 C5 C6 -1.5(8) . .
C4 C5 C6 C1 1.1(7) . .
C2 C1 C6 C5 0.3(6) . .
C19 C1 C6 C5 178.9(4) . .
C12 C7 C8 C9 0.0(6) . .
C19 C7 C8 C9 176.4(4) . .
C7 C8 C9 C10 -0.2(7) . .
C8 C9 C10 C11 -0.1(8) . .
C9 C10 C11 C12 0.8(8) . .
C10 C11 C12 C7 -1.0(7) . .
C8 C7 C12 C11 0.6(6) . .
C19 C7 C12 C11 -175.8(4) . .
C18 C13 C14 C15 1.9(6) . .
C19 C13 C14 C15 -179.9(4) . .
C13 C14 C15 C16 -0.1(8) . .
C14 C15 C16 C17 -1.7(8) . .
C15 C16 C17 C18 1.7(7) . .
C15 C16 C17 Ag2 79.0(5) . 2_666
C14 C13 C18 C17 -1.9(5) . .
C19 C13 C18 C17 179.8(3) . .
C14 C13 C18 Ag2 -82.4(3) . 2_666
C19 C13 C18 Ag2 99.3(3) . 2_666
C16 C17 C18 C13 0.2(6) . .
Ag2 C17 C18 C13 -95.4(3) 2_666 .
C16 C17 C18 Ag2 95.6(4) . 2_666
C8 C7 C19 C13 -96.9(4) . .
C12 C7 C19 C13 79.4(4) . .
C8 C7 C19 C1 23.3(4) . .
C12 C7 C19 C1 -160.4(3) . .
C8 C7 C19 C20 142.2(3) . .
C12 C7 C19 C20 -41.5(4) . .
C14 C13 C19 C7 -7.6(4) . .
C18 C13 C19 C7 170.6(3) . .
C14 C13 C19 C1 -129.4(4) . .
C18 C13 C19 C1 48.8(4) . .
C14 C13 C19 C20 111.7(4) . .
C18 C13 C19 C20 -70.0(4) . .
C2 C1 C19 C7 95.2(4) . .
C6 C1 C19 C7 -83.3(4) . .
C2 C1 C19 C13 -143.7(4) . .
C6 C1 C19 C13 37.8(4) . .
C2 C1 C19 C20 -23.5(4) . .
C6 C1 C19 C20 158.0(3) . .
C7 C19 C20 O1 137.1(3) . .
C13 C19 C20 O1 16.6(4) . .
C1 C19 C20 O1 -102.3(3) . .
C7 C19 C20 O2 -44.4(4) . .
C13 C19 C20 O2 -164.8(3) . .
C1 C19 C20 O2 76.3(4) . .
C26 C21 C22 C23 3.6(6) . .
C39 C21 C22 C23 -179.5(4) . .
C21 C22 C23 C24 -1.3(7) . .
C22 C23 C24 C25 -2.1(8) . .
C23 C24 C25 C26 2.9(7) . .
C22 C21 C26 C25 -2.8(6) . .
C39 C21 C26 C25 -179.7(3) . .
C24 C25 C26 C21 -0.5(7) . .
C32 C27 C28 C29 1.1(5) . .
C39 C27 C28 C29 179.6(3) . .
C27 C28 C29 C30 -0.8(6) . .
C28 C29 C30 C31 -0.1(7) . .
C29 C30 C31 C32 0.7(7) . .
C30 C31 C32 C27 -0.4(6) . .
C28 C27 C32 C31 -0.5(5) . .
C39 C27 C32 C31 -179.0(3) . .
C38 C33 C34 C35 -0.5(6) . .
C39 C33 C34 C35 -176.4(4) . .
C33 C34 C35 C36 -0.4(7) . .
C34 C35 C36 C37 0.8(7) . .
C35 C36 C37 C38 -0.3(7) . .
C36 C37 C38 C33 -0.7(7) . .
C34 C33 C38 C37 1.0(6) . .
C39 C33 C38 C37 177.0(4) . .
C34 C33 C39 C27 95.0(4) . .
C38 C33 C39 C27 -80.8(4) . .
C34 C33 C39 C21 -28.5(4) . .
C38 C33 C39 C21 155.7(3) . .
C34 C33 C39 C40 -144.8(3) . .
C38 C33 C39 C40 39.3(4) . .
C32 C27 C39 C33 -12.5(4) . .
C28 C27 C39 C33 169.0(3) . .
C32 C27 C39 C21 110.9(3) . .
C28 C27 C39 C21 -67.5(4) . .
C32 C27 C39 C40 -130.1(3) . .
C28 C27 C39 C40 51.5(4) . .
C26 C21 C39 C33 117.9(4) . .
C22 C21 C39 C33 -58.9(4) . .
C26 C21 C39 C27 -5.1(4) . .
C22 C21 C39 C27 178.1(3) . .
C26 C21 C39 C40 -126.2(3) . .
C22 C21 C39 C40 57.0(4) . .
C33 C39 C40 O4 -122.9(3) . .
C27 C39 C40 O4 -3.1(4) . .
C21 C39 C40 O4 118.2(3) . .
C33 C39 C40 O3 55.2(4) . 2_666
C27 C39 C40 O3 175.1(3) . 2_666
C21 C39 C40 O3 -63.7(4) . 2_666
O2 C20 O1 Ag1 5.0(5) . .
C19 C20 O1 Ag1 -176.6(2) . .
O1 C20 O2 Ag1 2.8(6) . 2_766
C19 C20 O2 Ag1 -175.6(2) . 2_766
O3 C40 O4 Ag2 26.1(5) 2_666 .
C39 C40 O4 Ag2 -155.9(2) . .
C20 O1 Ag1 O2 -27.4(6) . 2_766
C20 O1 Ag1 O3 128.1(3) . .
C20 O1 Ag1 Ag1 -7.4(3) . 2_766
C20 O1 Ag1 Ag2 174.3(3) . .
C40 O3 Ag1 O2 148.4(2) 2_666 2_766
Ag2 O3 Ag1 O2 -93.49(9) . 2_766
C40 O3 Ag1 O1 -25.0(2) 2_666 .
Ag2 O3 Ag1 O1 93.04(9) . .
C40 O3 Ag1 Ag1 58.8(3) 2_666 2_766
Ag2 O3 Ag1 Ag1 176.92(3) . 2_766
C40 O3 Ag1 Ag2 -118.1(2) 2_666 .
C40 O4 Ag2 O3 -93.3(3) . .
C40 O4 Ag2 C18 112.7(3) . 2_666
C40 O4 Ag2 C17 149.6(3) . 2_666
C40 O4 Ag2 Ag2 -41.9(3) . 2_666
C40 O4 Ag2 Ag1 -120.1(3) . .
C40 O3 Ag2 O4 90.1(3) 2_666 .
Ag1 O3 Ag2 O4 -33.04(16) . .
C40 O3 Ag2 C18 -111.4(3) 2_666 2_666
Ag1 O3 Ag2 C18 125.49(9) . 2_666
C40 O3 Ag2 C17 -141.2(3) 2_666 2_666
Ag1 O3 Ag2 C17 95.70(10) . 2_666
C40 O3 Ag2 Ag2 37.7(2) 2_666 2_666
Ag1 O3 Ag2 Ag2 -85.40(5) . 2_666
C40 O3 Ag2 Ag1 123.1(3) 2_666 .
O2 Ag1 Ag2 O4 -102.63(11) 2_766 .
O1 Ag1 Ag2 O4 71.61(11) . .
O3 Ag1 Ag2 O4 159.92(11) . .
Ag1 Ag1 Ag2 O4 32.6(6) 2_766 .
O2 Ag1 Ag2 O3 97.45(12) 2_766 .
O1 Ag1 Ag2 O3 -88.31(11) . .
Ag1 Ag1 Ag2 O3 -127.3(6) 2_766 .
O2 Ag1 Ag2 C18 26.91(13) 2_766 2_666
O1 Ag1 Ag2 C18 -158.84(12) . 2_666
O3 Ag1 Ag2 C18 -70.53(13) . 2_666
Ag1 Ag1 Ag2 C18 162.2(6) 2_766 2_666
O2 Ag1 Ag2 C17 17.17(13) 2_766 2_666
O1 Ag1 Ag2 C17 -168.58(13) . 2_666
O3 Ag1 Ag2 C17 -80.27(13) . 2_666
Ag1 Ag1 Ag2 C17 152.4(6) 2_766 2_666
O2 Ag1 Ag2 Ag2 178.18(9) 2_766 2_666
O1 Ag1 Ag2 Ag2 -7.57(8) . 2_666
O3 Ag1 Ag2 Ag2 80.74(8) . 2_666
Ag1 Ag1 Ag2 Ag2 -46.6(6) 2_766 2_666
